data_4088627
loop_
_publ_author_name
'Zhao, Weizhen'
'Yan, Qing'
'Tsutsumi, Ken'
'Nomura, Kotohiro'

_publ_section_title
;
 Efficient Norbornene (NBE) Incorporation in Ethylene/NBE Copolymerization
 by Half-Titanocene Catalysts Containing Chlorinated Aryloxo Ligands
;
_journal_issue 11
_journal_name_full Organometallics
_journal_page_first 1895
_journal_paper_doi 10.1021/acs.organomet.6b00242
_journal_volume 35
_journal_year 2016
_chemical_formula_moiety 'C13 H13 Cl3 O Ti'
_chemical_formula_sum 'C13 H13 Cl3 O Ti'
_chemical_formula_weight 339.50
_space_group_IT_number 14
_space_group_name_Hall '-P 2yn'
_space_group_name_H-M_alt 'P 1 21/n 1'
_symmetry_cell_setting monoclinic
_symmetry_Int_Tables_number 14
_symmetry_space_group_name_Hall '-P 2yn'
_symmetry_space_group_name_H-M 'P 1 21/n 1'
_atom_sites_solution_hydrogens geom
_atom_sites_solution_primary direct
_atom_sites_solution_secondary difmap
_cell_angle_alpha 90.0000
_cell_angle_beta 102.326(8)
_cell_angle_gamma 90.0000
_cell_formula_units_Z 4
_cell_length_a 7.583(6)
_cell_length_b 12.613(9)
_cell_length_c 15.659(12)
_cell_measurement_reflns_used 3886
_cell_measurement_temperature 273
_cell_measurement_theta_max 27.49
_cell_measurement_theta_min 3.12
_cell_volume 1463.2(19)
_computing_cell_refinement 'CrystalClear-SM Expert 2.0 r15'
_computing_data_collection 'CrystalClear-SM Expert 2.0 r15 (Rigaku, 2011)'
_computing_data_reduction 'CrystalClear-SM Expert 2.0 r15'
_computing_molecular_graphics 'CrystalStructure 4.0'
_computing_publication_material 'CrystalStructure 4.0 (Rigaku, 2010)'
_computing_structure_refinement 'SHELXL97 (Sheldrick, 2008)'
_computing_structure_solution 'SHELXS97 (Sheldrick, 2008)'
_diffrn_ambient_temperature 273
_diffrn_detector_area_resol_mean 13.653
_diffrn_measured_fraction_theta_full 0.996
_diffrn_measured_fraction_theta_max 0.996
_diffrn_measurement_device_type 'Rigaku XtaLAB mini'
_diffrn_measurement_method \w
_diffrn_radiation_type 'Mo K\a'
_diffrn_radiation_wavelength 0.71075
_diffrn_reflns_av_R_equivalents 0.0387
_diffrn_reflns_limit_h_max 9
_diffrn_reflns_limit_h_min -9
_diffrn_reflns_limit_k_max 16
_diffrn_reflns_limit_k_min -16
_diffrn_reflns_limit_l_max 20
_diffrn_reflns_limit_l_min -20
_diffrn_reflns_number 15217
_diffrn_reflns_theta_full 27.50
_diffrn_reflns_theta_max 27.50
_diffrn_standards_number 0
_exptl_absorpt_coefficient_mu 1.116
_exptl_absorpt_correction_T_max 0.915
_exptl_absorpt_correction_T_min 0.846
_exptl_absorpt_correction_type multi-scan
_exptl_absorpt_process_details 'REQAB (Rigaku, 1998)'
_exptl_crystal_colour colorless
_exptl_crystal_density_diffrn 1.541
_exptl_crystal_density_method 'not measured'
_exptl_crystal_description prism
_exptl_crystal_F_000 688.00
_exptl_crystal_size_max 0.160
_exptl_crystal_size_mid 0.080
_exptl_crystal_size_min 0.080
_refine_diff_density_max 0.380
_refine_diff_density_min -0.480
_refine_ls_extinction_method none
_refine_ls_goodness_of_fit_ref 1.091
_refine_ls_hydrogen_treatment constr
_refine_ls_number_parameters 163
_refine_ls_number_reflns 3346
_refine_ls_number_restraints 0
_refine_ls_R_factor_gt 0.0365
_refine_ls_shift/su_max 0.001
_refine_ls_structure_factor_coef Fsqd
_refine_ls_weighting_details 'w = 1/[\s^2^(Fo^2^)+(0.0366P)^2^+1.0838P] where P=(Fo^2^+2Fc^2^)/3'
_refine_ls_weighting_scheme calc
_refine_ls_wR_factor_ref 0.0876
_reflns_number_gt 2953
_reflns_number_total 3346
_reflns_threshold_expression F^2^>2.0\s(F^2^)
_cod_data_source_file om6b00242_si_002.cif
_cod_data_source_block Ti9
_cod_original_cell_volume 1463.1(19)
_cod_database_code 4088627

loop_
_symmetry_equiv_pos_site_id
_symmetry_equiv_pos_as_xyz
1 +X,+Y,+Z
2 1/2-X,1/2+Y,1/2-Z
3 -X,-Y,-Z
4 1/2+X,1/2-Y,1/2+Z

loop_
_atom_site_label
_atom_site_type_symbol
_atom_site_fract_x
_atom_site_fract_y
_atom_site_fract_z
_atom_site_U_iso_or_equiv
_atom_site_adp_type
_atom_site_occupancy
_atom_site_symmetry_multiplicity
_atom_site_calc_flag
_atom_site_refinement_flags
Ti1 Ti 0.06991(5) 0.46946(3) 0.79819(2) 0.01379(11) Uani 1.0 4 d .
Cl1 Cl -0.22577(8) 0.66929(5) 0.61391(4) 0.02860(15) Uani 1.0 4 d .
Cl2 Cl 0.37498(7) 0.43132(4) 0.63139(4) 0.02360(14) Uani 1.0 4 d .
Cl3 Cl 0.22584(8) 0.74799(4) 0.39650(4) 0.02416(14) Uani 1.0 4 d .
O1 O 0.0354(2) 0.49815(12) 0.68077(9) 0.0181(3) Uani 1.0 4 d .
C1 C 0.1770(4) 0.63540(18) 0.85290(16) 0.0255(5) Uani 1.0 4 d .
C2 C 0.1316(3) 0.57956(19) 0.92368(15) 0.0238(5) Uani 1.0 4 d .
C3 C 0.2487(3) 0.4916(2) 0.94271(14) 0.0227(5) Uani 1.0 4 d .
C4 C 0.3669(3) 0.4934(2) 0.88415(15) 0.0236(5) Uani 1.0 4 d .
C5 C 0.3238(3) 0.58215(19) 0.82916(15) 0.0248(5) Uani 1.0 4 d .
C6 C 0.0782(3) 0.55524(16) 0.61595(13) 0.0154(4) Uani 1.0 4 d .
C7 C 0.2339(3) 0.53365(16) 0.58410(14) 0.0164(4) Uani 1.0 4 d .
C8 C 0.2791(3) 0.59164(17) 0.51644(13) 0.0177(5) Uani 1.0 4 d .
C9 C 0.1660(3) 0.67315(17) 0.47979(13) 0.0182(5) Uani 1.0 4 d .
C10 C 0.0102(3) 0.69848(16) 0.50857(14) 0.0190(5) Uani 1.0 4 d .
C11 C -0.0318(3) 0.63917(17) 0.57608(14) 0.0180(5) Uani 1.0 4 d .
C12 C 0.1248(4) 0.30753(18) 0.81137(16) 0.0282(6) Uani 1.0 4 d .
C13 C -0.1934(3) 0.46941(19) 0.81956(16) 0.0245(5) Uani 1.0 4 d .
H1 H 0.1280 0.7042 0.8304 0.0305 Uiso 1.0 4 calc R
H2 H 0.0438 0.6024 0.9577 0.0285 Uiso 1.0 4 calc R
H3 H 0.2547 0.4422 0.9916 0.0272 Uiso 1.0 4 calc R
H4 H 0.4693 0.4456 0.8857 0.0283 Uiso 1.0 4 calc R
H5 H 0.3925 0.6074 0.7868 0.0298 Uiso 1.0 4 calc R
H8 H 0.3830 0.5760 0.4963 0.0212 Uiso 1.0 4 calc R
H10 H -0.0640 0.7538 0.4832 0.0228 Uiso 1.0 4 calc R
H12A H 0.2411 0.2935 0.7988 0.0338 Uiso 1.0 4 calc R
H12B H 0.0341 0.2688 0.7713 0.0338 Uiso 1.0 4 calc R
H12C H 0.1245 0.2858 0.8701 0.0338 Uiso 1.0 4 calc R
H13A H -0.1926 0.4419 0.8768 0.0294 Uiso 1.0 4 calc R
H13B H -0.2689 0.4258 0.7764 0.0294 Uiso 1.0 4 calc R
H13C H -0.2394 0.5406 0.8153 0.0294 Uiso 1.0 4 calc R

loop_
_atom_site_aniso_label
_atom_site_aniso_U_11
_atom_site_aniso_U_22
_atom_site_aniso_U_33
_atom_site_aniso_U_12
_atom_site_aniso_U_13
_atom_site_aniso_U_23
Ti1 0.01395(19) 0.0156(2) 0.01203(19) -0.00060(13) 0.00334(14) -0.00012(13)
Cl1 0.0224(3) 0.0343(4) 0.0316(4) 0.0096(3) 0.0114(3) 0.0042(3)
Cl2 0.0240(3) 0.0237(3) 0.0241(3) 0.0083(2) 0.0075(3) 0.0072(2)
Cl3 0.0287(3) 0.0231(3) 0.0209(3) -0.0039(2) 0.0057(3) 0.0068(2)
O1 0.0191(8) 0.0216(8) 0.0141(8) -0.0010(6) 0.0043(6) 0.0022(6)
C1 0.0309(13) 0.0164(11) 0.0270(13) -0.0064(9) 0.0016(10) -0.0042(9)
C2 0.0216(11) 0.0292(13) 0.0209(12) -0.0041(9) 0.0051(9) -0.0124(10)
C3 0.0192(11) 0.0332(13) 0.0139(11) -0.0025(9) -0.0003(9) -0.0009(9)
C4 0.0128(10) 0.0328(13) 0.0239(12) -0.0037(9) 0.0014(9) -0.0041(10)
C5 0.0211(11) 0.0292(13) 0.0253(12) -0.0129(10) 0.0075(10) -0.0039(10)
C6 0.0168(10) 0.0173(11) 0.0116(10) -0.0021(8) 0.0016(8) -0.0010(8)
C7 0.0192(10) 0.0161(10) 0.0125(10) 0.0004(8) 0.0003(8) -0.0018(8)
C8 0.0169(10) 0.0202(11) 0.0166(10) -0.0018(8) 0.0050(8) -0.0021(8)
C9 0.0227(11) 0.0182(11) 0.0131(10) -0.0050(9) 0.0021(9) 0.0004(8)
C10 0.0204(11) 0.0159(10) 0.0182(11) 0.0021(8) -0.0013(9) 0.0014(8)
C11 0.0158(10) 0.0208(11) 0.0172(11) 0.0022(8) 0.0028(8) -0.0021(9)
C12 0.0347(14) 0.0193(12) 0.0273(13) 0.0033(10) -0.0004(11) 0.0009(9)
C13 0.0165(11) 0.0351(14) 0.0225(12) -0.0034(9) 0.0055(9) -0.0043(10)

loop_
_atom_type_symbol
_atom_type_description
_atom_type_scat_dispersion_real
_atom_type_scat_dispersion_imag
_atom_type_scat_source
C C 0.0033 0.0016
;
International Tables for Crystallography
(1992, Vol. C, Tables 4.2.6.8 and 6.1.1.4)
;
H H 0.0000 0.0000
;
International Tables for Crystallography
(1992, Vol. C, Table 6.1.1.4)
;
Cl Cl 0.1484 0.1585
;
International Tables for Crystallography
(1992, Vol. C, Tables 4.2.6.8 and 6.1.1.4)
;
O O 0.0106 0.0060
;
International Tables for Crystallography
(1992, Vol. C, Tables 4.2.6.8 and 6.1.1.4)
;
Ti Ti 0.2776 0.4457
;
International Tables for Crystallography
(1992, Vol. C, Tables 4.2.6.8 and 6.1.1.4)
;

loop_
_geom_angle_atom_site_label_1
_geom_angle_atom_site_label_2
_geom_angle_atom_site_label_3
_geom_angle
_geom_angle_publ_flag
O1 Ti1 C1 98.88(9) yes
O1 Ti1 C2 132.47(9) yes
O1 Ti1 C3 148.69(9) yes
O1 Ti1 C4 117.12(9) yes
O1 Ti1 C5 91.30(8) yes
O1 Ti1 C12 105.94(9) yes
O1 Ti1 C13 102.89(9) yes
C1 Ti1 C2 34.99(9) yes
C1 Ti1 C3 57.80(9) yes
C1 Ti1 C4 57.83(9) yes
C1 Ti1 C5 35.07(9) yes
C1 Ti1 C12 142.48(9) yes
C1 Ti1 C13 102.13(10) yes
C2 Ti1 C3 34.49(9) yes
C2 Ti1 C4 57.45(9) yes
C2 Ti1 C5 57.89(9) yes
C2 Ti1 C12 119.46(10) yes
C2 Ti1 C13 83.90(9) yes
C3 Ti1 C4 34.40(9) yes
C3 Ti1 C5 57.48(9) yes
C3 Ti1 C12 87.71(9) yes
C3 Ti1 C13 102.47(10) yes
C4 Ti1 C5 34.53(9) yes
C4 Ti1 C12 85.62(10) yes
C4 Ti1 C13 136.72(10) yes
C5 Ti1 C12 115.65(10) yes
C5 Ti1 C13 137.03(10) yes
C12 Ti1 C13 99.26(11) yes
Ti1 O1 C6 149.13(13) yes
Ti1 C1 C2 73.64(14) yes
Ti1 C1 C5 73.17(14) yes
C2 C1 C5 107.8(2) yes
Ti1 C2 C1 71.36(15) yes
Ti1 C2 C3 73.66(14) yes
C1 C2 C3 108.0(3) yes
Ti1 C3 C2 71.85(13) yes
Ti1 C3 C4 72.41(14) yes
C2 C3 C4 107.9(3) yes
Ti1 C4 C3 73.19(14) yes
Ti1 C4 C5 71.78(13) yes
C3 C4 C5 108.3(3) yes
Ti1 C5 C1 71.76(15) yes
Ti1 C5 C4 73.70(14) yes
C1 C5 C4 108.0(3) yes
O1 C6 C7 121.57(18) yes
O1 C6 C11 121.6(2) yes
C7 C6 C11 116.9(2) yes
Cl2 C7 C6 118.75(17) yes
Cl2 C7 C8 119.08(18) yes
C6 C7 C8 122.17(19) yes
C7 C8 C9 118.4(2) yes
Cl3 C9 C8 118.34(19) yes
Cl3 C9 C10 119.52(16) yes
C8 C9 C10 122.1(2) yes
C9 C10 C11 118.24(19) yes
Cl1 C11 C6 118.47(18) yes
Cl1 C11 C10 119.34(17) yes
C6 C11 C10 122.2(3) yes
Ti1 C1 H1 125.802 no
C2 C1 H1 125.809 no
C5 C1 H1 125.800 no
Ti1 C2 H2 125.844 no
C1 C2 H2 125.845 no
C3 C2 H2 125.848 no
Ti1 C3 H3 125.908 no
C2 C3 H3 125.909 no
C4 C3 H3 125.910 no
Ti1 C4 H4 125.718 no
C3 C4 H4 125.721 no
C5 C4 H4 125.720 no
Ti1 C5 H5 125.799 no
C1 C5 H5 125.798 no
C4 C5 H5 125.802 no
C7 C8 H8 120.795 no
C9 C8 H8 120.802 no
C9 C10 H10 120.880 no
C11 C10 H10 120.884 no
Ti1 C12 H12A 109.476 no
Ti1 C12 H12B 109.476 no
Ti1 C12 H12C 109.471 no
H12A C12 H12B 109.473 no
H12A C12 H12C 109.467 no
H12B C12 H12C 109.465 no
Ti1 C13 H13A 109.471 no
Ti1 C13 H13B 109.472 no
Ti1 C13 H13C 109.472 no
H13A C13 H13B 109.475 no
H13A C13 H13C 109.473 no
H13B C13 H13C 109.465 no

loop_
_geom_bond_atom_site_label_1
_geom_bond_atom_site_label_2
_geom_bond_distance
_geom_bond_publ_flag
Ti1 O1 1.837(2) yes
Ti1 C1 2.340(3) yes
Ti1 C2 2.370(3) yes
Ti1 C3 2.393(3) yes
Ti1 C4 2.383(3) yes
Ti1 C5 2.359(3) yes
Ti1 C12 2.086(3) yes
Ti1 C13 2.094(3) yes
Cl1 C11 1.741(3) yes
Cl2 C7 1.738(3) yes
Cl3 C9 1.747(3) yes
O1 C6 1.340(3) yes
C1 C2 1.416(4) yes
C1 C5 1.416(4) yes
C2 C3 1.412(4) yes
C3 C4 1.413(4) yes
C4 C5 1.407(4) yes
C6 C7 1.403(4) yes
C6 C11 1.409(3) yes
C7 C8 1.389(4) yes
C8 C9 1.383(3) yes
C9 C10 1.389(4) yes
C10 C11 1.386(4) yes
C1 H1 0.980 no
C2 H2 0.980 no
C3 H3 0.980 no
C4 H4 0.980 no
C5 H5 0.980 no
C8 H8 0.930 no
C10 H10 0.930 no
C12 H12A 0.960 no
C12 H12B 0.960 no
C12 H12C 0.960 no
C13 H13A 0.960 no
C13 H13B 0.960 no
C13 H13C 0.960 no

loop_
_geom_contact_atom_site_label_1
_geom_contact_atom_site_label_2
_geom_contact_distance
_geom_contact_publ_flag
_geom_contact_site_symmetry_2
Cl1 O1 2.965(2) no .
Cl2 O1 2.965(3) no .
C5 C6 3.475(4) no .
C6 C9 2.794(4) no .
C7 C10 2.782(3) no .
C8 C11 2.780(4) no .
O1 C9 3.418(3) no 3_566
C3 C4 3.537(4) no 3_667
C4 C3 3.537(4) no 3_667
C6 C8 3.560(4) no 3_566
C6 C9 3.576(4) no 3_566
C7 C10 3.599(4) no 3_566
C7 C11 3.428(4) no 3_566
C8 C6 3.560(4) no 3_566
C8 C11 3.596(4) no 3_566
C9 O1 3.418(3) no 3_566
C9 C6 3.576(4) no 3_566
C10 C7 3.599(4) no 3_566
C11 C7 3.428(4) no 3_566
C11 C8 3.596(4) no 3_566
Cl1 H10 2.8104 no .
Cl1 H13C 3.5676 no .
Cl2 H5 3.2760 no .
Cl2 H8 2.8043 no .
Cl2 H12A 3.4735 no .
Cl3 H8 2.7877 no .
Cl3 H10 2.8206 no .
O1 H1 3.4691 no .
O1 H5 3.1728 no .
O1 H12A 3.3593 no .
O1 H12B 3.2220 no .
O1 H13B 3.1426 no .
O1 H13C 3.3073 no .
C1 H3 3.2330 no .
C1 H4 3.2284 no .
C1 H13C 3.3101 no .
C2 H4 3.2279 no .
C2 H5 3.2314 no .
C2 H13A 2.9714 no .
C2 H13C 3.0001 no .
C3 H1 3.2305 no .
C3 H5 3.2277 no .
C3 H12A 3.3572 no .
C3 H12C 2.9091 no .
C3 H13A 3.3442 no .
C4 H1 3.2263 no .
C4 H2 3.2278 no .
C4 H12A 2.9174 no .
C4 H12C 3.1799 no .
C5 H2 3.2319 no .
C5 H3 3.2287 no .
C6 H5 3.2475 no .
C6 H8 3.2815 no .
C6 H10 3.2856 no .
C7 H5 3.2796 no .
C8 H10 3.2624 no .
C10 H8 3.2628 no .
C12 H3 3.2606 no .
C12 H4 3.1479 no .
C12 H13A 3.2814 no .
C12 H13B 3.2770 no .
C13 H2 3.0106 no .
C13 H12B 3.2414 no .
C13 H12C 3.3147 no .
H1 H2 2.5638 no .
H1 H5 2.5622 no .
H1 H13C 3.4348 no .
H2 H3 2.5610 no .
H2 H13A 2.8191 no .
H2 H13C 2.8545 no .
H3 H4 2.5595 no .
H3 H12A 3.5364 no .
H3 H12C 2.7721 no .
H3 H13A 3.4836 no .
H4 H5 2.5528 no .
H4 H12A 2.7418 no .
H4 H12C 3.2685 no .
H12B H13A 3.4152 no .
H12B H13B 3.0470 no .
H12C H13A 3.1269 no .
H12C H13B 3.5071 no .
Cl1 H8 3.3536 no 1_455
Cl1 H12B 3.4741 no 2_456
Cl1 H12C 3.4186 no 2_456
Cl1 H13A 3.5017 no 2_456
Cl2 H1 2.9272 no 2_546
Cl2 H8 2.9903 no 3_666
Cl2 H10 3.5247 no 3_566
Cl2 H13B 3.1364 no 1_655
Cl3 H1 3.4759 no 4_564
Cl3 H2 3.0505 no 4_564
Cl3 H3 2.9976 no 2_556
Cl3 H5 3.2886 no 4_464
Cl3 H12B 2.9362 no 3_566
Cl3 H13B 3.5524 no 3_566
Cl3 H13C 2.9905 no 4_564
C1 H10 2.8747 no 4_565
C1 H12A 3.2611 no 2_556
C2 H2 3.3975 no 3_567
C2 H3 3.4754 no 3_567
C2 H10 3.1141 no 4_565
C2 H13A 3.0712 no 3_567
C3 H2 3.1995 no 3_567
C3 H4 3.1578 no 3_667
C3 H10 3.5140 no 4_565
C3 H13A 3.0637 no 3_567
C4 H3 3.2088 no 3_667
C4 H10 3.5359 no 4_565
C4 H13A 3.4290 no 1_655
C4 H13C 3.4358 no 1_655
C5 H10 3.1546 no 4_565
C5 H12A 3.3077 no 2_556
C5 H12B 3.1466 no 2_556
C5 H13C 3.4059 no 1_655
C6 H12A 3.4504 no 2_556
C7 H12C 3.3840 no 2_556
C8 H8 3.3610 no 3_666
C8 H12C 3.0220 no 2_556
C9 H3 3.4590 no 2_556
C9 H12C 2.9110 no 2_556
C10 H3 3.5539 no 2_556
C10 H4 3.5169 no 2_556
C10 H12A 3.4146 no 2_556
C10 H12C 3.2015 no 2_556
C11 H12A 3.2619 no 2_556
C11 H12C 3.5437 no 2_556
C12 H1 3.4517 no 2_546
C12 H5 2.9439 no 2_546
C13 H2 3.5480 no 3_567
C13 H3 3.2854 no 3_567
C13 H4 2.9722 no 1_455
C13 H5 3.5305 no 1_455
H1 Cl2 2.9272 no 2_556
H1 Cl3 3.4759 no 4_465
H1 C12 3.4517 no 2_556
H1 H10 3.0130 no 4_565
H1 H12A 2.6839 no 2_556
H1 H12B 3.3918 no 2_556
H2 Cl3 3.0505 no 4_465
H2 C2 3.3975 no 3_567
H2 C3 3.1995 no 3_567
H2 C13 3.5480 no 3_567
H2 H2 3.0409 no 3_567
H2 H3 2.6157 no 3_567
H2 H10 3.4333 no 4_565
H2 H12C 3.5162 no 3_567
H2 H13A 2.6566 no 3_567
H3 Cl3 2.9976 no 2_546
H3 C2 3.4754 no 3_567
H3 C4 3.2088 no 3_667
H3 C9 3.4590 no 2_546
H3 C10 3.5539 no 2_546
H3 C13 3.2854 no 3_567
H3 H2 2.6157 no 3_567
H3 H4 2.8918 no 3_667
H3 H10 3.3032 no 2_546
H3 H13A 2.6501 no 3_567
H3 H13C 3.0596 no 3_567
H4 C3 3.1578 no 3_667
H4 C10 3.5169 no 2_546
H4 C13 2.9722 no 1_655
H4 H3 2.8918 no 3_667
H4 H10 3.1549 no 2_546
H4 H13A 2.5972 no 1_655
H4 H13B 2.8948 no 1_655
H4 H13C 2.9273 no 1_655
H5 Cl3 3.2886 no 4_565
H5 C12 2.9439 no 2_556
H5 C13 3.5305 no 1_655
H5 H10 3.4936 no 4_565
H5 H12A 2.7842 no 2_556
H5 H12B 2.3448 no 2_556
H5 H12C 3.3135 no 2_556
H5 H13B 3.4705 no 1_655
H5 H13C 2.8581 no 1_655
H8 Cl1 3.3536 no 1_655
H8 Cl2 2.9903 no 3_666
H8 C8 3.3610 no 3_666
H8 H8 2.5985 no 3_666
H8 H12C 3.3811 no 2_556
H10 Cl2 3.5247 no 3_566
H10 C1 2.8747 no 4_464
H10 C2 3.1141 no 4_464
H10 C3 3.5140 no 4_464
H10 C4 3.5359 no 4_464
H10 C5 3.1546 no 4_464
H10 H1 3.0130 no 4_464
H10 H2 3.4333 no 4_464
H10 H3 3.3032 no 2_556
H10 H4 3.1549 no 2_556
H10 H5 3.4936 no 4_464
H12A C1 3.2611 no 2_546
H12A C5 3.3077 no 2_546
H12A C6 3.4504 no 2_546
H12A C10 3.4146 no 2_546
H12A C11 3.2619 no 2_546
H12A H1 2.6839 no 2_546
H12A H5 2.7842 no 2_546
H12B Cl1 3.4741 no 2_446
H12B Cl3 2.9362 no 3_566
H12B C5 3.1466 no 2_546
H12B H1 3.3918 no 2_546
H12B H5 2.3448 no 2_546
H12C Cl1 3.4186 no 2_446
H12C C7 3.3840 no 2_546
H12C C8 3.0220 no 2_546
H12C C9 2.9110 no 2_546
H12C C10 3.2015 no 2_546
H12C C11 3.5437 no 2_546
H12C H2 3.5162 no 3_567
H12C H5 3.3135 no 2_546
H12C H8 3.3811 no 2_546
H13A Cl1 3.5017 no 2_446
H13A C2 3.0712 no 3_567
H13A C3 3.0637 no 3_567
H13A C4 3.4290 no 1_455
H13A H2 2.6566 no 3_567
H13A H3 2.6501 no 3_567
H13A H4 2.5972 no 1_455
H13B Cl2 3.1364 no 1_455
H13B Cl3 3.5524 no 3_566
H13B H4 2.8948 no 1_455
H13B H5 3.4705 no 1_455
H13C Cl3 2.9905 no 4_465
H13C C4 3.4358 no 1_455
H13C C5 3.4059 no 1_455
H13C H3 3.0596 no 3_567
H13C H4 2.9273 no 1_455
H13C H5 2.8581 no 1_455

loop_
_geom_torsion_atom_site_label_1
_geom_torsion_atom_site_label_2
_geom_torsion_atom_site_label_3
_geom_torsion_atom_site_label_4
_geom_torsion
_geom_torsion_publ_flag
O1 Ti1 C1 C2 165.58(10) no
O1 Ti1 C1 C5 -79.48(10) no
C1 Ti1 O1 C6 25.6(3) no
O1 Ti1 C2 C1 -19.49(15) no
O1 Ti1 C2 C3 -135.48(10) no
C2 Ti1 O1 C6 36.8(3) no
O1 Ti1 C3 C2 84.36(18) no
O1 Ti1 C3 C4 -32.0(2) no
C3 Ti1 O1 C6 -13.1(4) no
O1 Ti1 C4 C3 161.98(9) no
O1 Ti1 C4 C5 45.61(13) no
C4 Ti1 O1 C6 -32.7(3) no
O1 Ti1 C5 C1 103.67(10) no
O1 Ti1 C5 C4 -140.49(11) no
C5 Ti1 O1 C6 -8.8(3) no
C12 Ti1 O1 C6 -126.0(3) no
C13 Ti1 O1 C6 130.3(3) no
C1 Ti1 C2 C1 -0.00(11) no
C1 Ti1 C2 C3 -115.99(18) no
C2 Ti1 C1 C2 -0.00(10) no
C2 Ti1 C1 C5 114.94(17) no
C1 Ti1 C3 C2 37.53(11) no
C1 Ti1 C3 C4 -78.81(12) no
C3 Ti1 C1 C2 -36.98(10) no
C3 Ti1 C1 C5 77.96(11) no
C1 Ti1 C4 C3 78.72(12) no
C1 Ti1 C4 C5 -37.65(11) no
C4 Ti1 C1 C2 -77.88(12) no
C4 Ti1 C1 C5 37.06(10) no
C1 Ti1 C5 C1 0.00(11) no
C1 Ti1 C5 C4 115.83(19) no
C5 Ti1 C1 C2 -114.94(17) no
C5 Ti1 C1 C5 -0.00(10) no
C12 Ti1 C1 C2 -63.1(2) no
C12 Ti1 C1 C5 51.8(2) no
C13 Ti1 C1 C2 60.24(12) no
C13 Ti1 C1 C5 175.18(10) no
C2 Ti1 C3 C2 -0.00(11) no
C2 Ti1 C3 C4 -116.34(19) no
C3 Ti1 C2 C1 115.99(18) no
C3 Ti1 C2 C3 -0.00(11) no
C2 Ti1 C4 C3 37.02(10) no
C2 Ti1 C4 C5 -79.35(13) no
C4 Ti1 C2 C1 79.07(12) no
C4 Ti1 C2 C3 -36.92(10) no
C2 Ti1 C5 C1 -37.87(9) no
C2 Ti1 C5 C4 77.96(12) no
C5 Ti1 C2 C1 37.96(9) no
C5 Ti1 C2 C3 -78.04(12) no
C12 Ti1 C2 C1 141.39(11) no
C12 Ti1 C2 C3 25.40(15) no
C13 Ti1 C2 C1 -121.40(11) no
C13 Ti1 C2 C3 122.61(12) no
C3 Ti1 C4 C3 0.00(11) no
C3 Ti1 C4 C5 -116.37(19) no
C4 Ti1 C3 C2 116.34(19) no
C4 Ti1 C3 C4 0.00(11) no
C3 Ti1 C5 C1 -78.94(12) no
C3 Ti1 C5 C4 36.89(10) no
C5 Ti1 C3 C2 79.32(13) no
C5 Ti1 C3 C4 -37.03(10) no
C12 Ti1 C3 C2 -158.05(12) no
C12 Ti1 C3 C4 85.60(12) no
C13 Ti1 C3 C2 -59.07(12) no
C13 Ti1 C3 C4 -175.42(11) no
C4 Ti1 C5 C1 -115.83(19) no
C4 Ti1 C5 C4 0.00(11) no
C5 Ti1 C4 C3 116.37(19) no
C5 Ti1 C4 C5 -0.00(11) no
C12 Ti1 C4 C3 -92.33(12) no
C12 Ti1 C4 C5 151.30(13) no
C13 Ti1 C4 C3 6.53(19) no
C13 Ti1 C4 C5 -109.84(14) no
C12 Ti1 C5 C1 -147.92(11) no
C12 Ti1 C5 C4 -32.09(15) no
C13 Ti1 C5 C1 -6.92(17) no
C13 Ti1 C5 C4 108.92(14) no
Ti1 O1 C6 C7 79.1(4) no
Ti1 O1 C6 C11 -101.5(3) no
Ti1 C1 C2 Ti1 0.0 no
Ti1 C1 C2 C3 65.07(14) no
Ti1 C1 C5 Ti1 0.00(3) no
Ti1 C1 C5 C4 -65.29(14) no
C2 C1 C5 Ti1 66.04(16) no
C2 C1 C5 C4 0.7(3) no
C5 C1 C2 Ti1 -65.72(16) no
C5 C1 C2 C3 -0.7(3) no
Ti1 C2 C3 Ti1 -0.000(14) no
Ti1 C2 C3 C4 63.87(13) no
C1 C2 C3 Ti1 -63.56(17) no
C1 C2 C3 C4 0.3(3) no
Ti1 C3 C4 Ti1 0.00(2) no
Ti1 C3 C4 C5 63.66(13) no
C2 C3 C4 Ti1 -63.51(16) no
C2 C3 C4 C5 0.2(3) no
Ti1 C4 C5 Ti1 0.0 no
Ti1 C4 C5 C1 64.02(14) no
C3 C4 C5 Ti1 -64.58(17) no
C3 C4 C5 C1 -0.6(3) no
O1 C6 C7 Cl2 -0.9(3) no
O1 C6 C7 C8 179.45(16) no
O1 C6 C11 Cl1 0.9(3) no
O1 C6 C11 C10 -179.57(16) no
C7 C6 C11 Cl1 -179.65(15) no
C7 C6 C11 C10 -0.1(3) no
C11 C6 C7 Cl2 179.67(15) no
C11 C6 C7 C8 -0.0(3) no
Cl2 C7 C8 C9 -179.67(12) no
C6 C7 C8 C9 0.0(3) no
C7 C8 C9 Cl3 178.50(15) no
C7 C8 C9 C10 0.1(3) no
Cl3 C9 C10 C11 -178.60(12) no
C8 C9 C10 C11 -0.2(3) no
C9 C10 C11 Cl1 179.76(16) no
C9 C10 C11 C6 0.2(3) no
